data_2106537
loop_
_publ_author_name
'Kimmel, G.'

_publ_section_title
;
 Atomic positions in U3 Si
;
_journal_name_full 'Acta Crystallographica B (24,1968-38,1982)'
_journal_page_first 1351
_journal_page_last 1353
_journal_volume 31
_journal_year 1975
_chemical_formula_sum 'Si U3'
_chemical_name_systematic 'U3 Si'
_space_group_IT_number 140
_symmetry_space_group_name_Hall '-I 4 2c'
_symmetry_space_group_name_H-M 'I 4/m c m'
_cell_angle_alpha 90
_cell_angle_beta 90
_cell_angle_gamma 90
_cell_formula_units_Z 4
_cell_length_a 6.033
_cell_length_b 6.033
_cell_length_c 8.69
_cell_volume 316.291
_citation_journal_id_ASTM ACBCAR
_cod_data_source_file Kimmel_ACBCAR_1975_1975.cif
_cod_data_source_block Si1U3
_cod_original_cell_volume 316.2907
_cod_original_formula_sum 'Si1 U3'
_cod_database_code 2106537

loop_
_symmetry_equiv_pos_as_xyz
x,y,z
-y,x,z
-x,-y,z
y,-x,z
x,-y,-z+1/2
y,x,-z+1/2
-x,y,-z+1/2
-y,-x,-z+1/2
-x,-y,-z
y,-x,-z
x,y,-z
-y,x,-z
-x,y,z-1/2
-y,-x,z-1/2
x,-y,z-1/2
y,x,z-1/2
x+1/2,y+1/2,z+1/2
-y+1/2,x+1/2,z+1/2
-x+1/2,-y+1/2,z+1/2
y+1/2,-x+1/2,z+1/2
x+1/2,-y+1/2,-z+1
y+1/2,x+1/2,-z+1
-x+1/2,y+1/2,-z+1
-y+1/2,-x+1/2,-z+1
-x+1/2,-y+1/2,-z+1/2
y+1/2,-x+1/2,-z+1/2
x+1/2,y+1/2,-z+1/2
-y+1/2,x+1/2,-z+1/2
-x+1/2,y+1/2,z
-y+1/2,-x+1/2,z
x+1/2,-y+1/2,z
y+1/2,x+1/2,z

loop_
_atom_site_label
_atom_site_type_symbol
_atom_site_fract_x
_atom_site_fract_y
_atom_site_fract_z
_atom_site_occupancy
_atom_site_U_iso_or_equiv
U2 U 0.226 0.726 0 1 0.0
U1 U 0 0.5 0.25 1 0.0
Si1 Si 0 0 0.25 1 0.0
